data_4130516
loop_
_publ_author_name
'Clarke, Christopher'
'Incerti-Pradillos, Celia A'
'Lam, Hon Wai'

_publ_section_title
;
 Enantioselective Nickel-Catalyzed anti-Carbometallative Cyclizations of
 Alkynyl Electrophiles Enabled by Reversible Alkenylnickel E/Z
 Isomerization.
;
_journal_issue 26
_journal_name_full 'Journal of the American Chemical Society'
_journal_page_first 8068
_journal_page_last 8071
_journal_paper_doi 10.1021/jacs.6b04206
_journal_volume 138
_journal_year 2016
_chemical_absolute_configuration ad
_chemical_formula_moiety 'C21 H19 Cl O2'
_chemical_formula_sum 'C21 H19 Cl O2'
_chemical_formula_weight 338.81
_space_group_crystal_system orthorhombic
_space_group_IT_number 19
_space_group_name_Hall 'P 2ac 2ab'
_space_group_name_H-M_alt 'P 21 21 21'
_atom_sites_solution_hydrogens mixed
_audit_creation_date 2016-01-20
_audit_creation_method
;
Olex2 1.2
(compiled 2015.09.30 svn.r3233 for OlexSys, GUI svn.r5103)
;
_cell_angle_alpha 90
_cell_angle_beta 90
_cell_angle_gamma 90
_cell_formula_units_Z 4
_cell_length_a 6.0546(6)
_cell_length_b 15.0183(16)
_cell_length_c 18.7832(19)
_cell_measurement_reflns_used 2926
_cell_measurement_temperature 120(2)
_cell_measurement_theta_max 73.7680
_cell_measurement_theta_min 3.7730
_cell_volume 1708.0(3)
_computing_cell_refinement
;
CrysAlisPro, Agilent Technologies,
Version 1.171.37.35 (release 13-08-2014 CrysAlis171 .NET)
(compiled Aug 13 2014,18:06:01)
;
_computing_data_collection
;
CrysAlisPro, Agilent Technologies,
Version 1.171.37.35 (release 13-08-2014 CrysAlis171 .NET)
(compiled Aug 13 2014,18:06:01)
;
_computing_data_reduction
;
CrysAlisPro, Agilent Technologies,
Version 1.171.37.35 (release 13-08-2014 CrysAlis171 .NET)
(compiled Aug 13 2014,18:06:01)
;
_computing_molecular_graphics 'Olex2 (Dolomanov et al., 2009)'
_computing_publication_material 'Olex2 (Dolomanov et al., 2009)'
_computing_structure_refinement 'ShelXL (Sheldrick, 2015)'
_computing_structure_solution 'olex2.solve (Bourhis et al., 2015)'
_diffrn_ambient_environment N~2~
_diffrn_ambient_temperature 120(2)
_diffrn_crystal_treatment 'flash frozen in gaseous N2'
_diffrn_detector 'CCD area detector'
_diffrn_detector_area_resol_mean 4.2207
_diffrn_detector_type 'Agilent Diffraction Titan S2 detector'
_diffrn_measured_fraction_theta_full 0.999
_diffrn_measured_fraction_theta_max 0.979
_diffrn_measurement_details
;
#__ type_ start__ end____ width___ exp.time_
  1 omega   61.00  105.00   2.0000    8.0000
omega____ theta____ kappa____ phi______ frames
    -      103.9498  -94.0000   90.0000 22

#__ type_ start__ end____ width___ exp.time_
  2 omega   47.00   91.00   2.0000    8.0000
omega____ theta____ kappa____ phi______ frames
    -      103.9498  -30.0000   90.0000 22

#__ type_ start__ end____ width___ exp.time_
  3 omega   47.00   93.00   2.0000    8.0000
omega____ theta____ kappa____ phi______ frames
    -      103.9498  -45.0000   30.0000 23

#__ type_ start__ end____ width___ exp.time_
  4 omega   43.00   69.00   2.0000    8.0000
omega____ theta____ kappa____ phi______ frames
    -      103.9498  -30.0000  -30.0000 13

#__ type_ start__ end____ width___ exp.time_
  5 omega   36.00   96.00   2.0000    8.0000
omega____ theta____ kappa____ phi______ frames
    -      103.9498  -45.0000  -30.0000 30

#__ type_ start__ end____ width___ exp.time_
  6 omega   48.00   96.00   2.0000    8.0000
omega____ theta____ kappa____ phi______ frames
    -      103.9498  -45.0000  -90.0000 24

#__ type_ start__ end____ width___ exp.time_
  7 omega   37.00  109.00   2.0000    8.0000
omega____ theta____ kappa____ phi______ frames
    -      103.9498 -125.0000  -30.0000 36

#__ type_ start__ end____ width___ exp.time_
  8 omega   34.00   86.00   2.0000    8.0000
omega____ theta____ kappa____ phi______ frames
    -      103.9498  -30.0000 -180.0000 26

#__ type_ start__ end____ width___ exp.time_
  9 omega  -26.00   44.00   2.0000    3.0000
omega____ theta____ kappa____ phi______ frames
    -       43.3101  -38.0000   60.0000 35

#__ type_ start__ end____ width___ exp.time_
 10 omega -114.00  -30.00   2.0000    3.0000
omega____ theta____ kappa____ phi______ frames
    -      -43.3101  -38.0000 -150.0000 42
;
_diffrn_measurement_device '\k-geometry diffractometer'
_diffrn_measurement_device_type 'SuperNova, Titan S2'
_diffrn_measurement_method '\w scans'
_diffrn_measurement_specimen_support 'MiTeGen micromount'
_diffrn_orient_matrix_UB_11 0.0804148000
_diffrn_orient_matrix_UB_12 -0.0269194000
_diffrn_orient_matrix_UB_13 0.0747334000
_diffrn_orient_matrix_UB_21 -0.0699182000
_diffrn_orient_matrix_UB_22 0.0917390000
_diffrn_orient_matrix_UB_23 0.0290278000
_diffrn_orient_matrix_UB_31 -0.2312335000
_diffrn_orient_matrix_UB_32 -0.0372314000
_diffrn_orient_matrix_UB_33 0.0171112000
_diffrn_radiation_collimation 'focusing mirrors'
_diffrn_radiation_monochromator mirror
_diffrn_radiation_probe x-ray
_diffrn_radiation_type CuK\a
_diffrn_radiation_wavelength 1.54184
_diffrn_radiation_wavelength_determination fundamental
_diffrn_reflns_av_R_equivalents 0.0350
_diffrn_reflns_av_unetI/netI 0.0442
_diffrn_reflns_Laue_measured_fraction_full 0.999
_diffrn_reflns_Laue_measured_fraction_max 0.979
_diffrn_reflns_limit_h_max 3
_diffrn_reflns_limit_h_min -7
_diffrn_reflns_limit_k_max 14
_diffrn_reflns_limit_k_min -18
_diffrn_reflns_limit_l_max 23
_diffrn_reflns_limit_l_min -21
_diffrn_reflns_number 6466
_diffrn_reflns_point_group_measured_fraction_full 0.998
_diffrn_reflns_point_group_measured_fraction_max 0.963
_diffrn_reflns_theta_full 67.684
_diffrn_reflns_theta_max 74.208
_diffrn_reflns_theta_min 3.768
_diffrn_source 'microfocus sealed tube'
_diffrn_source_current 0.8
_diffrn_source_power 0.04
_diffrn_source_target Cu
_diffrn_source_type 'Agilent Diffraction microfocus tube'
_diffrn_source_voltage 50
_exptl_absorpt_coefficient_mu 2.049
_exptl_absorpt_correction_T_max 0.849
_exptl_absorpt_correction_T_min 0.759
_exptl_absorpt_correction_type gaussian
_exptl_absorpt_process_details
;
CrysAlisPro, Agilent Technologies,
Version 1.171.37.35 (release 13-08-2014 CrysAlis171 .NET)
(compiled Aug 13 2014,18:06:01)
Numerical absorption correction based on gaussian integration over
			a multifaceted crystal model
Empirical absorption correction using spherical harmonics,
 implemented in SCALE3 ABSPACK scaling algorithm.
;
_exptl_crystal_colour 'clear colourless'
_exptl_crystal_colour_lustre clear
_exptl_crystal_colour_primary colourless
_exptl_crystal_density_diffrn 1.318
_exptl_crystal_description block
_exptl_crystal_F_000 712
_exptl_crystal_size_max 0.1916
_exptl_crystal_size_mid 0.1491
_exptl_crystal_size_min 0.0957
_refine_diff_density_max 0.174
_refine_diff_density_min -0.182
_refine_diff_density_rms 0.040
_refine_ls_abs_structure_details
;
 Flack x determined using 1201 quotients [(I+)-(I-)]/[(I+)+(I-)]
 (Parsons, Flack and Wagner, Acta Cryst. B69 (2013) 249-259).
;
_refine_ls_abs_structure_Flack 0.005(11)
_refine_ls_extinction_method none
_refine_ls_goodness_of_fit_ref 1.047
_refine_ls_hydrogen_treatment mixed
_refine_ls_matrix_type full
_refine_ls_number_parameters 221
_refine_ls_number_reflns 3353
_refine_ls_number_restraints 0
_refine_ls_restrained_S_all 1.047
_refine_ls_R_factor_all 0.0357
_refine_ls_R_factor_gt 0.0315
_refine_ls_shift/su_max 0.001
_refine_ls_shift/su_mean 0.000
_refine_ls_structure_factor_coef Fsqd
_refine_ls_weighting_details 'w=1/[\s^2^(Fo^2^)+(0.0346P)^2^+0.1701P] where P=(Fo^2^+2Fc^2^)/3'
_refine_ls_weighting_scheme calc
_refine_ls_wR_factor_gt 0.0761
_refine_ls_wR_factor_ref 0.0795
_reflns_Friedel_coverage 0.690
_reflns_Friedel_fraction_full 0.998
_reflns_Friedel_fraction_max 0.940
_reflns_number_gt 3105
_reflns_number_total 3353
_reflns_threshold_expression 'I > 2\s(I)'
_cod_data_source_file ja6b04206_si_002.cif
_cod_data_source_block cchwld
_cod_database_code 4130516
_nottingham_internal_coll_name CCHWLD
_nottingham_internal_coll_number 15463
_nottingham_internal_coll_client CC/HWL
_nottingham_internal_coll_type custom
_nottingham_internal_coll_frame_method 'omega scans'
_nottingham_internal_coll_frame_time '8.0000, 3.0000'
_nottingham_internal_coll_frame_width 2.0000
_nottingham_internal_coll_user pczwl
_nottingham_internal_coll_date 13/01/2016
_nottingham_internal_coll_location NOTTS
_nottingham_internal_coll_instrument 'GVA, PL13110002'
_nottingham_internal_process_date 14/01/2016
_nottingham_internal_process_user pczwl
_nottingham_internal_solution_date 14/1/2016
_nottingham_internal_solution_user pczwl
_nottingham_internal_refinement_date 14/1/2016
_nottingham_internal_refinement_user pczwl
_nottingham_internal_validation_date 20/1/2016
_nottingham_internal_validation_user pczwl
_nottingham_internal_archive_date 20/1/2016
_shelx_shelxl_version_number 2014/7
_chemical_oxdiff_formula 'C21 H19 O2 Cl'
_chemical_oxdiff_usercomment 'CCHWLD #15463 GVA-795 in fomblin on micromount for CC/HWL'
_shelx_space_group_comment
;
The symmetry employed for this shelxl refinement is uniquely defined
by the following loop, which should always be used as a source of
symmetry information in preference to the above space-group names.
They are only intended as comments.
;
_reflns_odcompleteness_completeness 99.72
_reflns_odcompleteness_iscentric 1
_reflns_odcompleteness_theta 66.97
_olex2_refinement_description
;
1. Fixed Uiso
 At 1.2 times of:
  All C(H) groups, All C(H,H) groups
 At 1.5 times of:
  All C(H,H,H) groups, All O(H) groups
2.a Secondary CH2 refined with riding coordinates:
 C2(H2A,H2B), C3(H3A,H3B), C7(H7A,H7B)
2.b Aromatic/amide H refined with riding coordinates:
 C12(H12), C13(H13), C14(H14), C15(H15), C16(H16), C18(H18), C19(H19),
 C21(H21), C22(H22)
2.c Idealised Me refined as rotating group:
 C24(H24A,H24B,H24C)
;
_olex2_exptl_crystal_mounting_method 'in fomblin film on a micromount'
_olex2_submission_special_instructions 'No special instructions were received'

loop_
_space_group_symop_operation_xyz
'x, y, z'
'-x+1/2, -y, z+1/2'
'x+1/2, -y+1/2, -z'
'-x, y+1/2, -z+1/2'

loop_
_atom_site_label
_atom_site_type_symbol
_atom_site_fract_x
_atom_site_fract_y
_atom_site_fract_z
_atom_site_U_iso_or_equiv
_atom_site_adp_type
_atom_site_occupancy
_atom_site_site_symmetry_order
_atom_site_calc_flag
_atom_site_refinement_flags_posn
C1 C 0.3018(4) 0.66516(15) 0.62431(12) 0.0198(5) Uani 1 1 d .
C2 C 0.2519(5) 0.68438(17) 0.70142(13) 0.0272(6) Uani 1 1 d .
H2A H 0.2626 0.7490 0.7113 0.033 Uiso 1 1 calc R
H2B H 0.3558 0.6523 0.7330 0.033 Uiso 1 1 calc R
C3 C 0.0160(4) 0.65125(16) 0.71239(13) 0.0216(5) Uani 1 1 d .
H3A H -0.0920 0.6995 0.7034 0.026 Uiso 1 1 calc R
H3B H -0.0049 0.6287 0.7614 0.026 Uiso 1 1 calc R
C4 C -0.0107(4) 0.57573(15) 0.65762(12) 0.0179(5) Uani 1 1 d .
C5 C 0.0969(4) 0.48761(15) 0.67845(12) 0.0171(5) Uani 1 1 d .
C6 C 0.2238(4) 0.45619(14) 0.62503(12) 0.0188(5) Uani 1 1 d .
C7 C 0.2296(5) 0.51972(15) 0.56252(12) 0.0239(5) Uani 1 1 d .
H7A H 0.1431 0.4960 0.5220 0.029 Uiso 1 1 calc R
H7B H 0.3832 0.5305 0.5467 0.029 Uiso 1 1 calc R
C8 C 0.1249(4) 0.60546(15) 0.59172(11) 0.0185(4) Uani 1 1 d .
O9 O 0.4631(3) 0.69202(12) 0.59207(11) 0.0285(4) Uani 1 1 d .
O10 O -0.2377(3) 0.55762(12) 0.64267(10) 0.0252(4) Uani 1 1 d .
H10 H -0.288(6) 0.604(2) 0.6282(18) 0.038 Uiso 1 1 d R
C11 C 0.0590(4) 0.44943(15) 0.75006(12) 0.0182(5) Uani 1 1 d .
C12 C -0.1449(4) 0.46050(17) 0.78431(13) 0.0234(5) Uani 1 1 d .
H12 H -0.2634 0.4884 0.7598 0.028 Uiso 1 1 calc R
C13 C -0.1755(4) 0.43101(17) 0.85410(13) 0.0259(5) Uani 1 1 d .
H13 H -0.3137 0.4399 0.8770 0.031 Uiso 1 1 calc R
C14 C -0.0051(4) 0.38870(16) 0.89032(12) 0.0247(5) Uani 1 1 d .
H14 H -0.0263 0.3683 0.9377 0.030 Uiso 1 1 calc R
C15 C 0.1968(5) 0.37664(15) 0.85640(12) 0.0234(5) Uani 1 1 d .
H15 H 0.3138 0.3474 0.8807 0.028 Uiso 1 1 calc R
C16 C 0.2290(4) 0.40696(15) 0.78723(12) 0.0198(5) Uani 1 1 d .
H16 H 0.3684 0.3987 0.7649 0.024 Uiso 1 1 calc R
C17 C 0.3397(4) 0.36966(15) 0.61930(11) 0.0205(5) Uani 1 1 d .
C18 C 0.5492(4) 0.36546(16) 0.58799(14) 0.0265(5) Uani 1 1 d .
H18 H 0.6160 0.4185 0.5708 0.032 Uiso 1 1 calc R
C19 C 0.6613(4) 0.28482(17) 0.58165(14) 0.0282(6) Uani 1 1 d .
H19 H 0.8037 0.2827 0.5605 0.034 Uiso 1 1 calc R
C20 C 0.5631(4) 0.20837(16) 0.60651(13) 0.0243(5) Uani 1 1 d .
C21 C 0.3540(5) 0.20925(16) 0.63592(13) 0.0259(5) Uani 1 1 d .
H21 H 0.2867 0.1556 0.6516 0.031 Uiso 1 1 calc R
C22 C 0.2436(4) 0.29032(16) 0.64214(13) 0.0236(5) Uani 1 1 d .
H22 H 0.0998 0.2915 0.6624 0.028 Uiso 1 1 calc R
Cl23 Cl 0.70770(12) 0.10757(4) 0.60309(3) 0.03411(18) Uani 1 1 d .
C24 C -0.0047(4) 0.65859(17) 0.53670(13) 0.0230(5) Uani 1 1 d .
H24A H 0.0968 0.6818 0.5006 0.035 Uiso 1 1 calc GR
H24B H -0.0801 0.7083 0.5602 0.035 Uiso 1 1 calc GR
H24C H -0.1142 0.6199 0.5140 0.035 Uiso 1 1 calc GR

loop_
_atom_site_aniso_label
_atom_site_aniso_U_11
_atom_site_aniso_U_22
_atom_site_aniso_U_33
_atom_site_aniso_U_23
_atom_site_aniso_U_13
_atom_site_aniso_U_12
C1 0.0191(11) 0.0175(10) 0.0228(10) 0.0065(9) -0.0014(10) 0.0034(9)
C2 0.0338(14) 0.0245(12) 0.0232(11) -0.0004(10) -0.0038(11) -0.0053(11)
C3 0.0283(13) 0.0170(11) 0.0197(11) 0.0008(9) 0.0043(10) 0.0022(10)
C4 0.0160(11) 0.0184(10) 0.0194(10) 0.0015(9) -0.0002(9) 0.0017(9)
C5 0.0158(11) 0.0151(10) 0.0204(10) 0.0014(9) -0.0012(9) -0.0008(9)
C6 0.0201(11) 0.0159(10) 0.0203(10) 0.0009(8) 0.0001(9) -0.0003(9)
C7 0.0327(14) 0.0212(11) 0.0179(10) 0.0005(9) 0.0032(10) 0.0052(11)
C8 0.0212(11) 0.0173(10) 0.0169(9) 0.0025(9) 0.0014(9) 0.0017(9)
O9 0.0200(8) 0.0288(9) 0.0368(10) 0.0110(8) 0.0036(8) -0.0006(7)
O10 0.0170(9) 0.0241(8) 0.0347(9) 0.0089(7) -0.0040(7) 0.0003(7)
C11 0.0205(11) 0.0139(10) 0.0201(11) -0.0006(9) 0.0000(9) -0.0005(9)
C12 0.0217(12) 0.0228(12) 0.0256(11) 0.0052(10) 0.0016(10) 0.0005(10)
C13 0.0262(13) 0.0247(12) 0.0268(12) 0.0038(10) 0.0074(11) -0.0013(11)
C14 0.0348(13) 0.0215(11) 0.0178(10) 0.0019(10) 0.0036(10) -0.0029(10)
C15 0.0288(13) 0.0198(11) 0.0216(10) 0.0009(9) -0.0060(10) -0.0010(10)
C16 0.0209(11) 0.0186(10) 0.0199(10) -0.0016(8) -0.0013(9) -0.0004(9)
C17 0.0235(12) 0.0196(11) 0.0183(10) -0.0013(8) -0.0027(9) 0.0023(9)
C18 0.0260(12) 0.0212(11) 0.0324(13) -0.0007(10) 0.0054(11) 0.0010(10)
C19 0.0237(13) 0.0264(12) 0.0345(13) -0.0041(11) 0.0035(11) 0.0054(11)
C20 0.0336(13) 0.0200(11) 0.0193(11) -0.0047(9) -0.0033(10) 0.0096(10)
C21 0.0358(14) 0.0178(11) 0.0241(11) 0.0016(9) 0.0025(11) 0.0005(11)
C22 0.0272(13) 0.0207(11) 0.0228(11) -0.0003(9) 0.0029(10) 0.0019(10)
Cl23 0.0475(4) 0.0244(3) 0.0305(3) -0.0061(3) -0.0033(3) 0.0169(3)
C24 0.0279(13) 0.0243(12) 0.0168(10) 0.0027(10) -0.0024(10) 0.0024(11)

loop_
_atom_type_symbol
_atom_type_description
_atom_type_scat_dispersion_real
_atom_type_scat_dispersion_imag
_atom_type_scat_source
C C 0.0181 0.0091 'International Tables Vol C Tables 4.2.6.8 and 6.1.1.4'
H H 0.0000 0.0000 'International Tables Vol C Tables 4.2.6.8 and 6.1.1.4'
O O 0.0492 0.0322 'International Tables Vol C Tables 4.2.6.8 and 6.1.1.4'
Cl Cl 0.3639 0.7018 'International Tables Vol C Tables 4.2.6.8 and 6.1.1.4'

loop_
_exptl_crystal_face_index_h
_exptl_crystal_face_index_k
_exptl_crystal_face_index_l
_exptl_crystal_face_perp_dist
_exptl_oxdiff_crystal_face_indexfrac_h
_exptl_oxdiff_crystal_face_indexfrac_k
_exptl_oxdiff_crystal_face_indexfrac_l
_exptl_oxdiff_crystal_face_x
_exptl_oxdiff_crystal_face_y
_exptl_oxdiff_crystal_face_z
0 -3 5 0.0572 -0.0037 -2.9946 5.0008 0.4540 -0.1293 0.1979
0 3 -5 0.0572 0.0037 2.9946 -5.0008 -0.4540 0.1293 -0.1979
0 0 -1 0.0334 0.0003 -0.0008 -1.0000 -0.0747 -0.0291 -0.0171
0 -1 -1 0.0588 -0.0005 -1.0003 -0.9996 -0.0478 -0.1207 0.0203
-4 -3 3 0.0918 -4.0013 -2.9942 2.9992 -0.0170 0.0921 1.0880
0 0 -1 0.0348 0.0003 -0.0008 -1.0000 -0.0747 -0.0291 -0.0171
2 0 1 0.0771 1.9988 -0.0002 1.0008 0.2355 -0.1107 -0.4451
0 5 2 0.0649 0.0033 4.9990 1.9982 0.0150 0.5164 -0.1527
-3 3 4 0.1021 -2.9974 3.0030 3.9975 -0.0231 0.6011 0.6497
-3 1 -5 0.0991 -2.9964 0.9970 -5.0014 -0.6416 0.1558 0.5702
0 4 -5 0.0374 0.0045 3.9940 -5.0011 -0.4809 0.2209 -0.2353

loop_
_geom_angle_atom_site_label_1
_geom_angle_atom_site_label_2
_geom_angle_atom_site_label_3
_geom_angle
C2 C1 C8 110.9(2)
O9 C1 C2 125.1(2)
O9 C1 C8 123.9(2)
C1 C2 H2A 110.8
C1 C2 H2B 110.8
C1 C2 C3 104.8(2)
H2A C2 H2B 108.9
C3 C2 H2A 110.8
C3 C2 H2B 110.8
C2 C3 H3A 110.9
C2 C3 H3B 110.9
C2 C3 C4 104.37(19)
H3A C3 H3B 108.9
C4 C3 H3A 110.9
C4 C3 H3B 110.9
C3 C4 C8 105.41(18)
C5 C4 C3 115.01(19)
C5 C4 C8 103.20(18)
O10 C4 C3 111.86(19)
O10 C4 C5 107.20(18)
O10 C4 C8 114.03(19)
C6 C5 C4 110.8(2)
C6 C5 C11 129.0(2)
C11 C5 C4 120.2(2)
C5 C6 C7 111.71(19)
C5 C6 C17 129.1(2)
C17 C6 C7 119.06(19)
C6 C7 H7A 111.0
C6 C7 H7B 111.0
C6 C7 C8 103.99(18)
H7A C7 H7B 109.0
C8 C7 H7A 111.0
C8 C7 H7B 111.0
C1 C8 C4 102.75(18)
C1 C8 C7 110.3(2)
C7 C8 C4 105.19(18)
C24 C8 C1 109.03(19)
C24 C8 C4 114.81(19)
C24 C8 C7 114.16(19)
C4 O10 H10 105(3)
C12 C11 C5 120.5(2)
C16 C11 C5 121.1(2)
C16 C11 C12 118.3(2)
C11 C12 H12 119.7
C13 C12 C11 120.7(2)
C13 C12 H12 119.7
C12 C13 H13 119.8
C14 C13 C12 120.4(2)
C14 C13 H13 119.8
C13 C14 H14 120.4
C13 C14 C15 119.2(2)
C15 C14 H14 120.4
C14 C15 H15 119.7
C14 C15 C16 120.6(2)
C16 C15 H15 119.7
C11 C16 H16 119.6
C15 C16 C11 120.8(2)
C15 C16 H16 119.6
C18 C17 C6 120.0(2)
C22 C17 C6 122.0(2)
C22 C17 C18 118.0(2)
C17 C18 H18 119.4
C19 C18 C17 121.1(2)
C19 C18 H18 119.4
C18 C19 H19 120.5
C20 C19 C18 119.1(2)
C20 C19 H19 120.5
C19 C20 C21 121.6(2)
C19 C20 Cl23 119.6(2)
C21 C20 Cl23 118.8(2)
C20 C21 H21 120.6
C20 C21 C22 118.8(2)
C22 C21 H21 120.6
C17 C22 C21 121.4(2)
C17 C22 H22 119.3
C21 C22 H22 119.3
C8 C24 H24A 109.5
C8 C24 H24B 109.5
C8 C24 H24C 109.5
H24A C24 H24B 109.5
H24A C24 H24C 109.5
H24B C24 H24C 109.5

loop_
_geom_bond_atom_site_label_1
_geom_bond_atom_site_label_2
_geom_bond_distance
C1 C2 1.508(3)
C1 C8 1.525(3)
C1 O9 1.218(3)
C2 H2A 0.9900
C2 H2B 0.9900
C2 C3 1.527(4)
C3 H3A 0.9900
C3 H3B 0.9900
C3 C4 1.540(3)
C4 C5 1.526(3)
C4 C8 1.551(3)
C4 O10 1.429(3)
C5 C6 1.349(3)
C5 C11 1.480(3)
C6 C7 1.513(3)
C6 C17 1.481(3)
C7 H7A 0.9900
C7 H7B 0.9900
C7 C8 1.536(3)
C8 C24 1.523(3)
O10 H10 0.81(4)
C11 C12 1.402(4)
C11 C16 1.398(3)
C12 H12 0.9500
C12 C13 1.396(3)
C13 H13 0.9500
C13 C14 1.390(4)
C14 H14 0.9500
C14 C15 1.390(4)
C15 H15 0.9500
C15 C16 1.391(3)
C16 H16 0.9500
C17 C18 1.399(4)
C17 C22 1.394(3)
C18 H18 0.9500
C18 C19 1.394(4)
C19 H19 0.9500
C19 C20 1.375(4)
C20 C21 1.381(4)
C20 Cl23 1.750(2)
C21 H21 0.9500
C21 C22 1.394(3)
C22 H22 0.9500
C24 H24A 0.9800
C24 H24B 0.9800
C24 H24C 0.9800

loop_
_geom_hbond_atom_site_label_D
_geom_hbond_atom_site_label_H
_geom_hbond_atom_site_label_A
_geom_hbond_distance_DH
_geom_hbond_distance_HA
_geom_hbond_distance_DA
_geom_hbond_angle_DHA
_geom_hbond_site_symmetry_A
O10 H10 O9 0.81(4) 2.12(4) 2.874(2) 156(3) 1_455

loop_
_geom_torsion_atom_site_label_1
_geom_torsion_atom_site_label_2
_geom_torsion_atom_site_label_3
_geom_torsion_atom_site_label_4
_geom_torsion
C1 C2 C3 C4 28.3(2)
C2 C1 C8 C4 -10.1(2)
C2 C1 C8 C7 -121.9(2)
C2 C1 C8 C24 112.1(2)
C2 C3 C4 C5 77.7(2)
C2 C3 C4 C8 -35.2(2)
C2 C3 C4 O10 -159.69(19)
C3 C4 C5 C6 -130.0(2)
C3 C4 C5 C11 48.6(3)
C3 C4 C8 C1 27.6(2)
C3 C4 C8 C7 143.0(2)
C3 C4 C8 C24 -90.7(2)
C4 C5 C6 C7 2.8(3)
C4 C5 C6 C17 -173.4(2)
C4 C5 C11 C12 34.2(3)
C4 C5 C11 C16 -141.4(2)
C5 C4 C8 C1 -93.4(2)
C5 C4 C8 C7 22.0(2)
C5 C4 C8 C24 148.3(2)
C5 C6 C7 C8 11.6(3)
C5 C6 C17 C18 -142.0(3)
C5 C6 C17 C22 40.2(4)
C5 C11 C12 C13 -174.7(2)
C5 C11 C16 C15 175.6(2)
C6 C5 C11 C12 -147.5(3)
C6 C5 C11 C16 36.9(4)
C6 C7 C8 C1 89.5(2)
C6 C7 C8 C4 -20.6(2)
C6 C7 C8 C24 -147.4(2)
C6 C17 C18 C19 -179.7(2)
C6 C17 C22 C21 179.5(2)
C7 C6 C17 C18 42.1(3)
C7 C6 C17 C22 -135.7(2)
C8 C1 C2 C3 -11.3(3)
C8 C4 C5 C6 -15.8(2)
C8 C4 C5 C11 162.8(2)
O9 C1 C2 C3 169.9(2)
O9 C1 C8 C4 168.7(2)
O9 C1 C8 C7 57.0(3)
O9 C1 C8 C24 -69.1(3)
O10 C4 C5 C6 104.9(2)
O10 C4 C5 C11 -76.5(3)
O10 C4 C8 C1 150.64(19)
O10 C4 C8 C7 -93.9(2)
O10 C4 C8 C24 32.4(3)
C11 C5 C6 C7 -175.7(2)
C11 C5 C6 C17 8.2(4)
C11 C12 C13 C14 -1.2(4)
C12 C11 C16 C15 -0.1(3)
C12 C13 C14 C15 0.4(4)
C13 C14 C15 C16 0.4(4)
C14 C15 C16 C11 -0.6(4)
C16 C11 C12 C13 1.0(4)
C17 C6 C7 C8 -171.8(2)
C17 C18 C19 C20 0.2(4)
C18 C17 C22 C21 1.7(4)
C18 C19 C20 C21 1.7(4)
C18 C19 C20 Cl23 -176.7(2)
C19 C20 C21 C22 -1.8(4)
C20 C21 C22 C17 0.1(4)
C22 C17 C18 C19 -1.8(4)
Cl23 C20 C21 C22 176.58(19)
